data_2237498
loop_
_publ_author_name
'Abdel-Wahab, Bakr F.'
'Mohamed, Hanan A.'
'Ng, Seik Weng'
'Tiekink, Edward R. T.'

_publ_section_title
;
 2-[5-(4-Fluorophenyl)-3-(4-methylphenyl)-4,5-dihydro-1<i>H</i>-pyrazol-1-yl]-4-phenyl-1,3-thiazole
;
_journal_coeditor_code HG5292
_journal_issue 3
_journal_name_full 'Acta Crystallographica Section E'
_journal_page_first o392
_journal_page_last o393
_journal_paper_doi 10.1107/S1600536813004339
_journal_volume 69
_journal_year 2013
_chemical_formula_moiety 'C25 H20 F N3 S'
_chemical_formula_sum 'C25 H20 F N3 S'
_chemical_formula_weight 413.50
_chemical_name_systematic
2-[5-(4-Fluorophenyl)-3-(4-methylphenyl)-4,5-dihydro-1<i>H</i>-pyrazol-1-yl]-4-phenyl-1,3-thiazole
_space_group_IT_number 7
_symmetry_cell_setting monoclinic
_symmetry_space_group_name_Hall 'P -2yc'
_symmetry_space_group_name_H-M 'P 1 c 1'
_atom_sites_solution_hydrogens geom
_atom_sites_solution_primary direct
_atom_sites_solution_secondary difmap
_audit_creation_method SHELXL-97
_cell_angle_alpha 90.00
_cell_angle_beta 90.948(5)
_cell_angle_gamma 90.00
_cell_formula_units_Z 4
_cell_length_a 5.7563(3)
_cell_length_b 24.1214(12)
_cell_length_c 15.1827(8)
_cell_measurement_reflns_used 5001
_cell_measurement_temperature 295(2)
_cell_measurement_theta_max 27.4981
_cell_measurement_theta_min 2.8610
_cell_volume 2107.83(19)
_computing_cell_refinement 'CrysAlis PRO (Agilent, 2011)'
_computing_data_collection 'CrysAlis PRO (Agilent, 2011)'
_computing_data_reduction 'CrysAlis PRO (Agilent, 2011)'
_computing_molecular_graphics
;
ORTEP-3 for Windows (Farrugia, 2012), <i>QMol</i>
(Gans & Shalloway, 2001) and
DIAMOND (Brandenburg, 2006)
;
_computing_publication_material 'publCIF (Westrip, 2010)'
_computing_structure_refinement 'SHELXL97 (Sheldrick, 2008)'
_computing_structure_solution 'SHELXS97 (Sheldrick, 2008)'
_diffrn_ambient_temperature 295(2)
_diffrn_detector_area_resol_mean 10.4041
_diffrn_measured_fraction_theta_full 0.999
_diffrn_measured_fraction_theta_max 0.999
_diffrn_measurement_device_type 'Agilent SuperNova Dual diffractometer with an Atlas detector'
_diffrn_measurement_method '\w scan'
_diffrn_radiation_monochromator Mirror
_diffrn_radiation_source 'SuperNova (Mo) X-ray Source'
_diffrn_radiation_type MoK\a
_diffrn_radiation_wavelength 0.71073
_diffrn_reflns_av_R_equivalents 0.0421
_diffrn_reflns_av_sigmaI/netI 0.0555
_diffrn_reflns_limit_h_max 7
_diffrn_reflns_limit_h_min -7
_diffrn_reflns_limit_k_max 31
_diffrn_reflns_limit_k_min -31
_diffrn_reflns_limit_l_max 19
_diffrn_reflns_limit_l_min -19
_diffrn_reflns_number 22651
_diffrn_reflns_theta_full 27.56
_diffrn_reflns_theta_max 27.56
_diffrn_reflns_theta_min 2.87
_diffrn_standards_decay_% 0
_diffrn_standards_interval_count 0
_diffrn_standards_interval_time 0
_diffrn_standards_number 0
_exptl_absorpt_coefficient_mu 0.179
_exptl_absorpt_correction_T_max 1.00000
_exptl_absorpt_correction_T_min 0.83662
_exptl_absorpt_correction_type multi-scan
_exptl_absorpt_process_details '(CrysAlis PRO; Agilent, 2011)'
_exptl_crystal_colour yellow
_exptl_crystal_density_diffrn 1.303
_exptl_crystal_density_method 'not measured'
_exptl_crystal_description prism
_exptl_crystal_F_000 864
_exptl_crystal_size_max 0.40
_exptl_crystal_size_mid 0.30
_exptl_crystal_size_min 0.20
_refine_diff_density_max 0.138
_refine_diff_density_min -0.158
_refine_ls_abs_structure_details 'Flack (1983), 4165 Friedel pairs'
_refine_ls_abs_structure_Flack -0.06(6)
_refine_ls_extinction_method none
_refine_ls_goodness_of_fit_ref 0.991
_refine_ls_hydrogen_treatment constr
_refine_ls_matrix_type full
_refine_ls_number_parameters 543
_refine_ls_number_reflns 9054
_refine_ls_number_restraints 2
_refine_ls_restrained_S_all 0.991
_refine_ls_R_factor_all 0.0854
_refine_ls_R_factor_gt 0.0477
_refine_ls_shift/su_max 0.000
_refine_ls_shift/su_mean 0.000
_refine_ls_structure_factor_coef Fsqd
_refine_ls_weighting_details 'calc w=1/[\s^2^(Fo^2^)+(0.0492P)^2^+0.0000P] where P=(Fo^2^+2Fc^2^)/3'
_refine_ls_weighting_scheme calc
_refine_ls_wR_factor_gt 0.0958
_refine_ls_wR_factor_ref 0.1170
_reflns_number_gt 5841
_reflns_number_total 9054
_reflns_threshold_expression I>2\s(I)
_cod_data_source_file hg5292.cif
_cod_data_source_block I
_cod_original_sg_symbol_H-M 'P c'
_cod_database_code 2237498
_cod_database_fobs_code 2237498

loop_
_symmetry_equiv_pos_as_xyz
'x, y, z'
'x, -y, z+1/2'

loop_
_atom_site_type_symbol
_atom_site_label
_atom_site_fract_x
_atom_site_fract_y
_atom_site_fract_z
_atom_site_U_iso_or_equiv
_atom_site_adp_type
_atom_site_calc_flag
_atom_site_refinement_flags
_atom_site_occupancy
_atom_site_symmetry_multiplicity
S S1 0.49969(14) 0.29737(3) 0.50008(6) 0.0662(2) Uani d . 1 1
S S2 1.01138(13) 0.25628(3) 0.36822(6) 0.0666(2) Uani d . 1 1
F F1 -0.0507(5) 0.34215(9) 0.99078(17) 0.1149(8) Uani d . 1 1
F F2 0.5094(5) 0.12749(9) -0.12101(16) 0.1042(7) Uani d . 1 1
N N1 0.1354(4) 0.32997(10) 0.58332(16) 0.0579(6) Uani d . 1 1
N N2 0.2741(4) 0.24238(11) 0.62782(17) 0.0638(7) Uani d . 1 1
N N3 0.4085(4) 0.19780(11) 0.60017(17) 0.0621(7) Uani d . 1 1
N N4 0.8192(4) 0.17483(10) 0.28401(16) 0.0585(6) Uani d . 1 1
N N5 0.6904(4) 0.26272(10) 0.23727(18) 0.0635(7) Uani d . 1 1
N N6 0.6916(4) 0.31858(10) 0.26139(16) 0.0590(7) Uani d . 1 1
C C1 0.0526(5) 0.42283(12) 0.52259(19) 0.0571(8) Uani d . 1 1
C C2 0.1262(6) 0.46954(15) 0.4761(2) 0.0740(9) Uani d . 1 1
H H2A 0.2631 0.4680 0.4445 0.089 Uiso calc R 1 1
C C3 -0.0020(7) 0.51781(16) 0.4767(3) 0.0822(11) Uani d . 1 1
H H3 0.0519 0.5489 0.4470 0.099 Uiso calc R 1 1
C C4 -0.2069(7) 0.52053(16) 0.5204(3) 0.0835(11) Uani d . 1 1
H H4 -0.2947 0.5529 0.5192 0.100 Uiso calc R 1 1
C C5 -0.2824(6) 0.47491(16) 0.5663(2) 0.0758(10) Uani d . 1 1
H H5 -0.4214 0.4766 0.5965 0.091 Uiso calc R 1 1
C C6 -0.1532(6) 0.42654(14) 0.5678(2) 0.0653(8) Uani d . 1 1
H H6 -0.2055 0.3962 0.5995 0.078 Uiso calc R 1 1
C C7 0.1944(5) 0.37188(12) 0.52465(19) 0.0554(7) Uani d . 1 1
C C8 0.3820(6) 0.36115(13) 0.4756(2) 0.0643(8) Uani d . 1 1
H H8 0.4406 0.3853 0.4336 0.077 Uiso calc R 1 1
C C9 0.2832(5) 0.28972(13) 0.57623(19) 0.0559(7) Uani d . 1 1
C C10 0.0630(5) 0.22505(13) 0.6747(2) 0.0606(8) Uani d . 1 1
H H10 -0.0735 0.2297 0.6360 0.073 Uiso calc R 1 1
C C11 0.1131(6) 0.16282(13) 0.6878(2) 0.0664(9) Uani d . 1 1
H H11A 0.1453 0.1544 0.7493 0.080 Uiso calc R 1 1
H H11B -0.0168 0.1404 0.6673 0.080 Uiso calc R 1 1
C C12 0.3231(5) 0.15310(13) 0.6329(2) 0.0569(7) Uani d . 1 1
C C13 0.4368(5) 0.09940(13) 0.61754(19) 0.0566(7) Uani d . 1 1
C C14 0.6347(5) 0.09546(14) 0.5673(2) 0.0640(8) Uani d . 1 1
H H14 0.6926 0.1270 0.5402 0.077 Uiso calc R 1 1
C C15 0.7465(6) 0.04580(14) 0.5568(2) 0.0671(9) Uani d . 1 1
H H15 0.8800 0.0445 0.5232 0.081 Uiso calc R 1 1
C C16 0.6653(5) -0.00304(13) 0.5954(2) 0.0618(8) Uani d . 1 1
C C17 0.4650(6) 0.00095(14) 0.6425(2) 0.0659(8) Uani d . 1 1
H H17 0.4040 -0.0309 0.6677 0.079 Uiso calc R 1 1
C C18 0.3500(6) 0.05102(14) 0.6539(2) 0.0652(8) Uani d . 1 1
H H18 0.2140 0.0521 0.6861 0.078 Uiso calc R 1 1
C C19 0.7985(6) -0.05603(14) 0.5865(3) 0.0827(11) Uani d . 1 1
H H19A 0.7180 -0.0853 0.6161 0.124 Uiso calc R 1 1
H H19B 0.9506 -0.0516 0.6125 0.124 Uiso calc R 1 1
H H19C 0.8123 -0.0651 0.5253 0.124 Uiso calc R 1 1
C C20 0.0305(5) 0.25749(12) 0.7580(2) 0.0542(7) Uani d . 1 1
C C21 0.1996(5) 0.25682(13) 0.8234(2) 0.0637(8) Uani d . 1 1
H H21 0.3345 0.2365 0.8146 0.076 Uiso calc R 1 1
C C22 0.1749(7) 0.28550(14) 0.9016(2) 0.0733(9) Uani d . 1 1
H H22 0.2902 0.2844 0.9452 0.088 Uiso calc R 1 1
C C23 -0.0195(7) 0.31483(13) 0.9126(2) 0.0731(10) Uani d . 1 1
C C24 -0.1901(7) 0.31738(15) 0.8503(3) 0.0816(11) Uani d . 1 1
H H24 -0.3236 0.3380 0.8603 0.098 Uiso calc R 1 1
C C25 -0.1649(6) 0.28920(14) 0.7719(3) 0.0709(9) Uani d . 1 1
H H25 -0.2800 0.2916 0.7284 0.085 Uiso calc R 1 1
C C26 1.0106(5) 0.09110(13) 0.34701(18) 0.0561(7) Uani d . 1 1
C C27 1.2113(6) 0.06737(16) 0.3842(2) 0.0696(9) Uani d . 1 1
H H27 1.3308 0.0901 0.4048 0.084 Uiso calc R 1 1
C C28 1.2335(6) 0.01085(17) 0.3907(2) 0.0775(10) Uani d . 1 1
H H28 1.3676 -0.0043 0.4157 0.093 Uiso calc R 1 1
C C29 1.0595(6) -0.02337(15) 0.3605(2) 0.0737(10) Uani d . 1 1
H H29 1.0758 -0.0617 0.3645 0.088 Uiso calc R 1 1
C C30 0.8601(6) -0.00060(15) 0.3242(2) 0.0731(9) Uani d . 1 1
H H30 0.7405 -0.0236 0.3045 0.088 Uiso calc R 1 1
C C31 0.8373(6) 0.05605(13) 0.3171(2) 0.0643(8) Uani d . 1 1
H H31 0.7029 0.0709 0.2917 0.077 Uiso calc R 1 1
C C32 0.9822(5) 0.15215(13) 0.34277(19) 0.0551(7) Uani d . 1 1
C C33 1.0981(6) 0.18976(14) 0.3925(2) 0.0644(8) Uani d . 1 1
H H33 1.2110 0.1808 0.4347 0.077 Uiso calc R 1 1
C C34 0.8228(5) 0.22829(13) 0.2909(2) 0.0550(7) Uani d . 1 1
C C35 0.4651(5) 0.24534(12) 0.1964(2) 0.0559(8) Uani d . 1 1
H H35 0.3740 0.2246 0.2392 0.067 Uiso calc R 1 1
C C36 0.3531(5) 0.30230(12) 0.1797(2) 0.0619(8) Uani d . 1 1
H H36A 0.3483 0.3109 0.1173 0.074 Uiso calc R 1 1
H H36B 0.1964 0.3034 0.2021 0.074 Uiso calc R 1 1
C C37 0.5083(5) 0.34182(12) 0.22889(19) 0.0544(7) Uani d . 1 1
C C38 0.4623(5) 0.40098(12) 0.23963(19) 0.0531(7) Uani d . 1 1
C C39 0.6205(5) 0.43590(13) 0.2823(2) 0.0608(8) Uani d . 1 1
H H39 0.7594 0.4216 0.3046 0.073 Uiso calc R 1 1
C C40 0.5724(6) 0.49193(13) 0.2918(2) 0.0673(9) Uani d . 1 1
H H40 0.6797 0.5146 0.3207 0.081 Uiso calc R 1 1
C C41 0.3681(6) 0.51480(13) 0.2591(2) 0.0619(8) Uani d . 1 1
C C42 0.2136(6) 0.48056(13) 0.2167(2) 0.0646(8) Uani d . 1 1
H H42 0.0760 0.4952 0.1938 0.077 Uiso calc R 1 1
C C43 0.2585(5) 0.42450(12) 0.2075(2) 0.0629(8) Uani d . 1 1
H H43 0.1493 0.4021 0.1790 0.075 Uiso calc R 1 1
C C44 0.3189(8) 0.57637(13) 0.2676(3) 0.0901(12) Uani d . 1 1
H H44A 0.3506 0.5880 0.3270 0.135 Uiso calc R 1 1
H H44B 0.1588 0.5834 0.2529 0.135 Uiso calc R 1 1
H H44C 0.4163 0.5966 0.2281 0.135 Uiso calc R 1 1
C C45 0.4915(5) 0.21170(11) 0.1141(2) 0.0520(7) Uani d . 1 1
C C46 0.6698(5) 0.21963(12) 0.0566(2) 0.0607(8) Uani d . 1 1
H H46 0.7872 0.2447 0.0711 0.073 Uiso calc R 1 1
C C47 0.6789(6) 0.19115(13) -0.0227(2) 0.0671(8) Uani d . 1 1
H H47 0.8014 0.1963 -0.0610 0.081 Uiso calc R 1 1
C C48 0.5029(7) 0.15541(13) -0.0426(2) 0.0689(9) Uani d . 1 1
C C49 0.3243(7) 0.14560(14) 0.0122(3) 0.0758(10) Uani d . 1 1
H H49 0.2083 0.1204 -0.0031 0.091 Uiso calc R 1 1
C C50 0.3179(6) 0.17378(13) 0.0911(3) 0.0696(9) Uani d . 1 1
H H50 0.1964 0.1674 0.1294 0.084 Uiso calc R 1 1

loop_
_atom_site_aniso_label
_atom_site_aniso_U_11
_atom_site_aniso_U_22
_atom_site_aniso_U_33
_atom_site_aniso_U_12
_atom_site_aniso_U_13
_atom_site_aniso_U_23
S1 0.0668(5) 0.0716(5) 0.0607(5) -0.0069(4) 0.0122(4) -0.0014(4)
S2 0.0692(5) 0.0773(5) 0.0529(5) 0.0069(4) -0.0124(4) -0.0081(4)
F1 0.177(2) 0.0779(13) 0.0908(16) -0.0016(15) 0.0292(17) -0.0204(13)
F2 0.1388(19) 0.0879(13) 0.0854(15) -0.0013(14) -0.0106(15) -0.0298(13)
N1 0.0642(15) 0.0663(15) 0.0432(14) -0.0055(13) 0.0048(12) 0.0038(12)
N2 0.0670(16) 0.0699(16) 0.0547(16) 0.0006(13) 0.0104(13) 0.0083(13)
N3 0.0647(16) 0.0700(17) 0.0518(16) 0.0040(13) 0.0053(13) 0.0062(13)
N4 0.0555(14) 0.0685(16) 0.0512(15) 0.0116(12) -0.0105(12) 0.0020(13)
N5 0.0650(15) 0.0591(15) 0.0655(17) 0.0098(12) -0.0209(13) -0.0019(13)
N6 0.0581(14) 0.0603(14) 0.0582(16) 0.0021(12) -0.0104(13) -0.0035(12)
C1 0.0609(18) 0.0634(18) 0.0467(17) -0.0098(15) -0.0093(14) -0.0040(14)
C2 0.072(2) 0.083(2) 0.067(2) -0.0057(19) 0.0038(18) 0.0146(18)
C3 0.086(3) 0.077(2) 0.084(3) 0.007(2) 0.001(2) 0.021(2)
C4 0.095(3) 0.075(2) 0.080(3) 0.012(2) -0.013(2) 0.003(2)
C5 0.065(2) 0.097(3) 0.065(2) -0.001(2) 0.0001(17) -0.010(2)
C6 0.067(2) 0.074(2) 0.0554(19) -0.0061(17) 0.0055(16) -0.0052(16)
C7 0.0610(18) 0.0633(18) 0.0418(16) -0.0145(15) -0.0016(14) -0.0017(14)
C8 0.071(2) 0.0666(18) 0.0557(19) -0.0123(16) 0.0138(17) 0.0013(16)
C9 0.0605(17) 0.0673(18) 0.0400(16) -0.0059(15) -0.0001(14) 0.0010(14)
C10 0.0497(16) 0.077(2) 0.0553(19) -0.0016(15) -0.0042(15) 0.0081(16)
C11 0.066(2) 0.070(2) 0.063(2) -0.0097(16) 0.0016(17) 0.0006(16)
C12 0.0578(17) 0.0697(19) 0.0431(16) -0.0068(15) -0.0077(14) 0.0023(15)
C13 0.0549(17) 0.0694(19) 0.0454(17) -0.0034(15) -0.0060(14) -0.0019(15)
C14 0.067(2) 0.070(2) 0.0549(19) -0.0090(16) -0.0011(16) 0.0005(15)
C15 0.0645(19) 0.083(2) 0.0536(19) -0.0008(18) 0.0027(16) -0.0129(18)
C16 0.066(2) 0.070(2) 0.0495(18) -0.0079(16) -0.0076(16) -0.0106(16)
C17 0.072(2) 0.0660(19) 0.060(2) -0.0098(17) -0.0073(17) 0.0031(16)
C18 0.0619(18) 0.078(2) 0.055(2) -0.0063(17) 0.0025(15) 0.0022(17)
C19 0.093(3) 0.076(2) 0.079(3) 0.002(2) -0.003(2) -0.018(2)
C20 0.0501(16) 0.0601(16) 0.0524(18) -0.0029(14) 0.0026(14) 0.0095(14)
C21 0.0591(18) 0.0691(19) 0.063(2) 0.0061(15) -0.0053(16) 0.0031(16)
C22 0.086(2) 0.074(2) 0.061(2) -0.0015(19) -0.0048(19) -0.0029(18)
C23 0.101(3) 0.0535(18) 0.065(2) -0.0041(19) 0.018(2) -0.0044(17)
C24 0.079(2) 0.072(2) 0.094(3) 0.0243(19) 0.025(2) 0.012(2)
C25 0.064(2) 0.076(2) 0.072(2) 0.0103(17) 0.0082(18) 0.0179(19)
C26 0.0527(17) 0.0735(19) 0.0421(16) 0.0104(15) -0.0006(13) 0.0056(14)
C27 0.0572(18) 0.086(2) 0.065(2) 0.0125(16) -0.0054(16) 0.0035(17)
C28 0.072(2) 0.090(3) 0.070(2) 0.032(2) -0.0053(18) 0.011(2)
C29 0.089(2) 0.075(2) 0.057(2) 0.021(2) -0.0019(19) 0.0079(18)
C30 0.082(2) 0.074(2) 0.063(2) 0.0094(18) -0.0098(18) 0.0033(17)
C31 0.0614(18) 0.075(2) 0.056(2) 0.0131(17) -0.0110(15) 0.0077(16)
C32 0.0491(16) 0.0733(19) 0.0427(16) 0.0079(14) -0.0031(13) 0.0041(15)
C33 0.0628(18) 0.084(2) 0.0461(18) 0.0082(16) -0.0112(15) 0.0038(16)
C34 0.0531(16) 0.0656(18) 0.0464(17) 0.0087(15) -0.0025(13) -0.0003(15)
C35 0.0519(16) 0.0605(17) 0.0549(18) -0.0004(13) -0.0085(14) 0.0037(14)
C36 0.0619(18) 0.0592(18) 0.064(2) 0.0058(15) -0.0104(16) 0.0040(15)
C37 0.0552(17) 0.0613(17) 0.0465(17) 0.0025(14) -0.0024(14) 0.0037(14)
C38 0.0543(16) 0.0603(17) 0.0447(16) -0.0033(14) 0.0028(13) 0.0045(14)
C39 0.0578(18) 0.0704(19) 0.0540(18) -0.0023(15) -0.0047(15) 0.0073(16)
C40 0.074(2) 0.067(2) 0.061(2) -0.0159(17) -0.0003(18) -0.0023(17)
C41 0.073(2) 0.0603(18) 0.0528(18) -0.0029(16) 0.0070(16) 0.0015(15)
C42 0.0629(19) 0.0662(19) 0.065(2) 0.0081(16) -0.0029(16) 0.0008(17)
C43 0.0617(18) 0.0603(18) 0.066(2) 0.0000(15) -0.0092(16) -0.0009(16)
C44 0.116(3) 0.062(2) 0.092(3) 0.003(2) -0.004(2) -0.004(2)
C45 0.0508(16) 0.0504(15) 0.0544(18) -0.0006(13) -0.0078(15) 0.0096(13)
C46 0.0610(18) 0.0540(16) 0.067(2) -0.0112(14) -0.0064(17) 0.0056(16)
C47 0.072(2) 0.0654(18) 0.064(2) -0.0014(17) 0.0083(17) 0.0076(17)
C48 0.086(2) 0.0556(18) 0.065(2) 0.0055(17) -0.012(2) -0.0073(16)
C49 0.078(2) 0.068(2) 0.081(3) -0.0147(18) -0.013(2) -0.0119(19)
C50 0.0591(18) 0.0695(19) 0.080(2) -0.0128(16) -0.0003(17) 0.0046(19)

loop_
_atom_type_symbol
_atom_type_description
_atom_type_scat_dispersion_real
_atom_type_scat_dispersion_imag
_atom_type_scat_source
C C 0.0033 0.0016 'International Tables Vol C Tables 4.2.6.8 and 6.1.1.4'
H H 0.0000 0.0000 'International Tables Vol C Tables 4.2.6.8 and 6.1.1.4'
N N 0.0061 0.0033 'International Tables Vol C Tables 4.2.6.8 and 6.1.1.4'
F F 0.0171 0.0103 'International Tables Vol C Tables 4.2.6.8 and 6.1.1.4'
S S 0.1246 0.1234 'International Tables Vol C Tables 4.2.6.8 and 6.1.1.4'

loop_
_geom_angle_atom_site_label_1
_geom_angle_atom_site_label_2
_geom_angle_atom_site_label_3
_geom_angle
C8 S1 C9 87.38(16)
C33 S2 C34 87.58(14)
C9 N1 C7 108.8(3)
C9 N2 N3 116.0(3)
C9 N2 C10 123.0(2)
N3 N2 C10 113.1(2)
C12 N3 N2 108.2(3)
C34 N4 C32 109.2(2)
C34 N5 N6 115.1(2)
C34 N5 C35 123.0(2)
N6 N5 C35 112.4(2)
C37 N6 N5 108.6(2)
C6 C1 C2 117.9(3)
C6 C1 C7 121.5(3)
C2 C1 C7 120.6(3)
C3 C2 C1 120.7(4)
C3 C2 H2A 119.6
C1 C2 H2A 119.6
C4 C3 C2 120.7(4)
C4 C3 H3 119.6
C2 C3 H3 119.6
C3 C4 C5 119.4(4)
C3 C4 H4 120.3
C5 C4 H4 120.3
C4 C5 C6 120.5(4)
C4 C5 H5 119.7
C6 C5 H5 119.7
C5 C6 C1 120.8(3)
C5 C6 H6 119.6
C1 C6 H6 119.6
C8 C7 N1 114.9(3)
C8 C7 C1 126.6(3)
N1 C7 C1 118.5(3)
C7 C8 S1 111.6(2)
C7 C8 H8 124.2
S1 C8 H8 124.2
N1 C9 N2 122.6(3)
N1 C9 S1 117.3(2)
N2 C9 S1 120.1(2)
N2 C10 C20 111.9(2)
N2 C10 C11 100.6(2)
C20 C10 C11 115.1(3)
N2 C10 H10 109.6
C20 C10 H10 109.6
C11 C10 H10 109.6
C12 C11 C10 103.4(3)
C12 C11 H11A 111.1
C10 C11 H11A 111.1
C12 C11 H11B 111.1
C10 C11 H11B 111.1
H11A C11 H11B 109.0
N3 C12 C13 120.1(3)
N3 C12 C11 113.6(3)
C13 C12 C11 126.2(3)
C14 C13 C18 117.8(3)
C14 C13 C12 121.3(3)
C18 C13 C12 120.8(3)
C15 C14 C13 121.1(3)
C15 C14 H14 119.5
C13 C14 H14 119.5
C14 C15 C16 121.8(3)
C14 C15 H15 119.1
C16 C15 H15 119.1
C17 C16 C15 116.7(3)
C17 C16 C19 122.9(3)
C15 C16 C19 120.4(3)
C16 C17 C18 122.2(3)
C16 C17 H17 118.9
C18 C17 H17 118.9
C17 C18 C13 120.4(3)
C17 C18 H18 119.8
C13 C18 H18 119.8
C16 C19 H19A 109.5
C16 C19 H19B 109.5
H19A C19 H19B 109.5
C16 C19 H19C 109.5
H19A C19 H19C 109.5
H19B C19 H19C 109.5
C21 C20 C25 117.7(3)
C21 C20 C10 120.2(3)
C25 C20 C10 122.1(3)
C20 C21 C22 122.0(3)
C20 C21 H21 119.0
C22 C21 H21 119.0
C23 C22 C21 118.0(3)
C23 C22 H22 121.0
C21 C22 H22 121.0
C22 C23 C24 122.4(3)
C22 C23 F1 119.0(4)
C24 C23 F1 118.6(4)
C23 C24 C25 119.7(3)
C23 C24 H24 120.2
C25 C24 H24 120.2
C20 C25 C24 120.2(3)
C20 C25 H25 119.9
C24 C25 H25 119.9
C31 C26 C27 118.0(3)
C31 C26 C32 121.1(2)
C27 C26 C32 120.9(3)
C28 C27 C26 120.7(3)
C28 C27 H27 119.7
C26 C27 H27 119.7
C29 C28 C27 120.5(3)
C29 C28 H28 119.7
C27 C28 H28 119.7
C28 C29 C30 119.5(3)
C28 C29 H29 120.2
C30 C29 H29 120.2
C31 C30 C29 120.3(3)
C31 C30 H30 119.9
C29 C30 H30 119.9
C30 C31 C26 121.0(3)
C30 C31 H31 119.5
C26 C31 H31 119.5
C33 C32 N4 114.5(3)
C33 C32 C26 126.2(2)
N4 C32 C26 119.3(3)
C32 C33 S2 111.6(2)
C32 C33 H33 124.2
S2 C33 H33 124.2
N4 C34 N5 122.8(3)
N4 C34 S2 117.1(2)
N5 C34 S2 120.0(2)
N5 C35 C45 113.6(3)
N5 C35 C36 100.2(2)
C45 C35 C36 113.2(2)
N5 C35 H35 109.8
C45 C35 H35 109.8
C36 C35 H35 109.8
C37 C36 C35 104.0(2)
C37 C36 H36A 111.0
C35 C36 H36A 111.0
C37 C36 H36B 111.0
C35 C36 H36B 111.0
H36A C36 H36B 109.0
N6 C37 C38 122.2(3)
N6 C37 C36 113.1(3)
C38 C37 C36 124.7(2)
C43 C38 C39 117.4(3)
C43 C38 C37 121.0(3)
C39 C38 C37 121.6(3)
C40 C39 C38 120.5(3)
C40 C39 H39 119.7
C38 C39 H39 119.7
C41 C40 C39 121.4(3)
C41 C40 H40 119.3
C39 C40 H40 119.3
C42 C41 C40 118.1(3)
C42 C41 C44 120.7(3)
C40 C41 C44 121.2(3)
C41 C42 C43 121.1(3)
C41 C42 H42 119.4
C43 C42 H42 119.4
C38 C43 C42 121.5(3)
C38 C43 H43 119.2
C42 C43 H43 119.2
C41 C44 H44A 109.5
C41 C44 H44B 109.5
H44A C44 H44B 109.5
C41 C44 H44C 109.5
H44A C44 H44C 109.5
H44B C44 H44C 109.5
C46 C45 C50 118.2(3)
C46 C45 C35 122.8(3)
C50 C45 C35 118.8(3)
C45 C46 C47 121.5(3)
C45 C46 H46 119.3
C47 C46 H46 119.3
C48 C47 C46 117.9(3)
C48 C47 H47 121.1
C46 C47 H47 121.1
C49 C48 C47 123.0(3)
C49 C48 F2 118.7(3)
C47 C48 F2 118.3(4)
C48 C49 C50 118.6(3)
C48 C49 H49 120.7
C50 C49 H49 120.7
C49 C50 C45 120.8(4)
C49 C50 H50 119.6
C45 C50 H50 119.6

loop_
_geom_bond_atom_site_label_1
_geom_bond_atom_site_label_2
_geom_bond_distance
S1 C8 1.719(3)
S1 C9 1.724(3)
S2 C33 1.719(3)
S2 C34 1.723(3)
F1 C23 1.371(4)
F2 C48 1.369(4)
N1 C9 1.297(4)
N1 C7 1.393(4)
N2 C9 1.386(4)
N2 N3 1.393(4)
N2 C10 1.479(4)
N3 C12 1.288(4)
N4 C34 1.294(4)
N4 C32 1.396(3)
N5 C34 1.384(3)
N5 N6 1.396(3)
N5 C35 1.489(3)
N6 C37 1.286(3)
C1 C6 1.381(4)
C1 C2 1.399(4)
C1 C7 1.476(4)
C2 C3 1.379(5)
C2 H2A 0.9300
C3 C4 1.364(5)
C3 H3 0.9300
C4 C5 1.377(5)
C4 H4 0.9300
C5 C6 1.384(5)
C5 H5 0.9300
C6 H6 0.9300
C7 C8 1.347(4)
C8 H8 0.9300
C10 C20 1.502(4)
C10 C11 1.541(4)
C10 H10 0.9800
C11 C12 1.498(5)
C11 H11A 0.9700
C11 H11B 0.9700
C12 C13 1.472(4)
C13 C14 1.384(4)
C13 C18 1.388(4)
C14 C15 1.371(4)
C14 H14 0.9300
C15 C16 1.400(5)
C15 H15 0.9300
C16 C17 1.370(4)
C16 C19 1.498(5)
C17 C18 1.390(5)
C17 H17 0.9300
C18 H18 0.9300
C19 H19A 0.9600
C19 H19B 0.9600
C19 H19C 0.9600
C20 C21 1.379(4)
C20 C25 1.379(4)
C21 C22 1.384(5)
C21 H21 0.9300
C22 C23 1.337(5)
C22 H22 0.9300
C23 C24 1.353(5)
C24 C25 1.381(5)
C24 H24 0.9300
C25 H25 0.9300
C26 C31 1.379(4)
C26 C27 1.400(4)
C26 C32 1.483(4)
C27 C28 1.373(5)
C27 H27 0.9300
C28 C29 1.370(5)
C28 H28 0.9300
C29 C30 1.379(5)
C29 H29 0.9300
C30 C31 1.377(5)
C30 H30 0.9300
C31 H31 0.9300
C32 C33 1.349(4)
C33 H33 0.9300
C35 C45 1.500(4)
C35 C36 1.537(4)
C35 H35 0.9800
C36 C37 1.498(4)
C36 H36A 0.9700
C36 H36B 0.9700
C37 C38 1.461(4)
C38 C43 1.385(4)
C38 C39 1.392(4)
C39 C40 1.388(4)
C39 H39 0.9300
C40 C41 1.384(4)
C40 H40 0.9300
C41 C42 1.366(4)
C41 C44 1.518(4)
C42 C43 1.384(4)
C42 H42 0.9300
C43 H43 0.9300
C44 H44A 0.9600
C44 H44B 0.9600
C44 H44C 0.9600
C45 C46 1.372(4)
C45 C50 1.395(4)
C46 C47 1.388(5)
C46 H46 0.9300
C47 C48 1.360(5)
C47 H47 0.9300
C48 C49 1.354(5)
C49 C50 1.378(5)
C49 H49 0.9300
C50 H50 0.9300

loop_
_geom_hbond_atom_site_label_D
_geom_hbond_atom_site_label_H
_geom_hbond_atom_site_label_A
_geom_hbond_site_symmetry_A
_geom_hbond_distance_DH
_geom_hbond_distance_HA
_geom_hbond_distance_DA
_geom_hbond_angle_DHA
C15 H15 Cg1 1_555 0.93 2.75 3.537(3) 143
C19 H19A Cg2 2_555 0.96 2.94 3.596(4) 127
C35 H35 Cg3 1_455 0.98 2.94 3.843(3) 153
C42 H42 Cg4 2_564 0.93 2.86 3.567(3) 134

loop_
_geom_torsion_atom_site_label_1
_geom_torsion_atom_site_label_2
_geom_torsion_atom_site_label_3
_geom_torsion_atom_site_label_4
_geom_torsion
C9 N2 N3 C12 -157.5(2)
C10 N2 N3 C12 -7.5(3)
C34 N5 N6 C37 -157.5(3)
C35 N5 N6 C37 -10.0(3)
C6 C1 C2 C3 0.8(5)
C7 C1 C2 C3 -177.7(3)
C1 C2 C3 C4 -2.0(5)
C2 C3 C4 C5 1.8(6)
C3 C4 C5 C6 -0.5(5)
C4 C5 C6 C1 -0.7(5)
C2 C1 C6 C5 0.5(4)
C7 C1 C6 C5 179.0(3)
C9 N1 C7 C8 0.6(3)
C9 N1 C7 C1 -178.6(2)
C6 C1 C7 C8 171.7(3)
C2 C1 C7 C8 -9.8(4)
C6 C1 C7 N1 -9.2(4)
C2 C1 C7 N1 169.3(3)
N1 C7 C8 S1 -0.3(3)
C1 C7 C8 S1 178.8(2)
C9 S1 C8 C7 0.0(2)
C7 N1 C9 N2 178.3(2)
C7 N1 C9 S1 -0.7(3)
N3 N2 C9 N1 166.1(3)
C10 N2 C9 N1 19.3(4)
N3 N2 C9 S1 -15.0(3)
C10 N2 C9 S1 -161.7(2)
C8 S1 C9 N1 0.4(2)
C8 S1 C9 N2 -178.6(2)
C9 N2 C10 C20 -78.9(3)
N3 N2 C10 C20 133.5(2)
C9 N2 C10 C11 158.3(3)
N3 N2 C10 C11 10.7(3)
N2 C10 C11 C12 -9.4(3)
C20 C10 C11 C12 -129.9(3)
N2 N3 C12 C13 -177.4(2)
N2 N3 C12 C11 0.4(3)
C10 C11 C12 N3 6.2(3)
C10 C11 C12 C13 -176.1(3)
N3 C12 C13 C14 -0.7(4)
C11 C12 C13 C14 -178.2(3)
N3 C12 C13 C18 178.6(3)
C11 C12 C13 C18 1.1(4)
C18 C13 C14 C15 -2.6(4)
C12 C13 C14 C15 176.7(3)
C13 C14 C15 C16 0.6(4)
C14 C15 C16 C17 1.5(4)
C14 C15 C16 C19 -176.8(3)
C15 C16 C17 C18 -1.7(4)
C19 C16 C17 C18 176.6(3)
C16 C17 C18 C13 -0.3(4)
C14 C13 C18 C17 2.4(4)
C12 C13 C18 C17 -176.9(3)
N2 C10 C20 C21 -58.9(4)
C11 C10 C20 C21 55.1(4)
N2 C10 C20 C25 120.4(3)
C11 C10 C20 C25 -125.6(3)
C25 C20 C21 C22 1.7(5)
C10 C20 C21 C22 -179.1(3)
C20 C21 C22 C23 -0.5(5)
C21 C22 C23 C24 -0.2(6)
C21 C22 C23 F1 178.0(3)
C22 C23 C24 C25 -0.4(6)
F1 C23 C24 C25 -178.6(3)
C21 C20 C25 C24 -2.2(5)
C10 C20 C25 C24 178.5(3)
C23 C24 C25 C20 1.6(5)
C31 C26 C27 C28 -0.2(5)
C32 C26 C27 C28 177.8(3)
C26 C27 C28 C29 0.2(5)
C27 C28 C29 C30 -0.6(6)
C28 C29 C30 C31 1.0(5)
C29 C30 C31 C26 -1.0(5)
C27 C26 C31 C30 0.5(5)
C32 C26 C31 C30 -177.4(3)
C34 N4 C32 C33 1.2(4)
C34 N4 C32 C26 -180.0(3)
C31 C26 C32 C33 157.8(3)
C27 C26 C32 C33 -20.1(5)
C31 C26 C32 N4 -20.9(4)
C27 C26 C32 N4 161.2(3)
N4 C32 C33 S2 -0.4(4)
C26 C32 C33 S2 -179.1(3)
C34 S2 C33 C32 -0.3(3)
C32 N4 C34 N5 175.9(3)
C32 N4 C34 S2 -1.5(4)
N6 N5 C34 N4 171.7(3)
C35 N5 C34 N4 28.0(5)
N6 N5 C34 S2 -10.9(4)
C35 N5 C34 S2 -154.7(2)
C33 S2 C34 N4 1.1(3)
C33 S2 C34 N5 -176.4(3)
C34 N5 C35 C45 -81.5(4)
N6 N5 C35 C45 133.9(3)
C34 N5 C35 C36 157.5(3)
N6 N5 C35 C36 12.9(3)
N5 C35 C36 C37 -10.7(3)
C45 C35 C36 C37 -132.0(3)
N5 N6 C37 C38 -177.7(3)
N5 N6 C37 C36 1.9(4)
C35 C36 C37 N6 6.2(4)
C35 C36 C37 C38 -174.2(3)
N6 C37 C38 C43 -177.0(3)
C36 C37 C38 C43 3.4(5)
N6 C37 C38 C39 3.1(5)
C36 C37 C38 C39 -176.5(3)
C43 C38 C39 C40 0.2(5)
C37 C38 C39 C40 -179.9(3)
C38 C39 C40 C41 -0.3(5)
C39 C40 C41 C42 -0.1(5)
C39 C40 C41 C44 -178.4(3)
C40 C41 C42 C43 0.6(5)
C44 C41 C42 C43 179.0(3)
C39 C38 C43 C42 0.4(5)
C37 C38 C43 C42 -179.6(3)
C41 C42 C43 C38 -0.8(5)
N5 C35 C45 C46 -32.9(4)
C36 C35 C45 C46 80.5(3)
N5 C35 C45 C50 152.4(3)
C36 C35 C45 C50 -94.2(3)
C50 C45 C46 C47 0.3(4)
C35 C45 C46 C47 -174.5(3)
C45 C46 C47 C48 0.9(5)
C46 C47 C48 C49 -1.7(5)
C46 C47 C48 F2 179.4(3)
C47 C48 C49 C50 1.2(5)
F2 C48 C49 C50 -179.9(3)
C48 C49 C50 C45 0.1(5)
C46 C45 C50 C49 -0.8(4)
C35 C45 C50 C49 174.2(3)

loop_
_cod_related_entry_id
_cod_related_entry_database
_cod_related_entry_code
1 ChemSpider 21680763
